data_7211574
loop_
_publ_author_name
'Su, Xin'
'Guo, Dong-Sheng'
'Liu, Yu'

_publ_section_title
;
 Solid-state supramolecular architectures by p-sulfonatocalix[5]arene with
 bispyridinium derivatives: factors of spacers and terminal groups
;
_journal_issue 3
_journal_name_full CrystEngComm
_journal_page_first 947
_journal_paper_doi 10.1039/b910623e
_journal_volume 12
_journal_year 2010
_chemical_formula_sum 'C84 H88 N2 O46 S10'
_chemical_formula_weight 2182.16
_chemical_name_systematic
;
?
;
_space_group_IT_number 15
_symmetry_cell_setting monoclinic
_symmetry_space_group_name_Hall '-C 2yc'
_symmetry_space_group_name_H-M 'C 1 2/c 1'
_atom_sites_solution_hydrogens geom
_atom_sites_solution_primary direct
_atom_sites_solution_secondary difmap
_audit_creation_method SHELXL-97
_cell_angle_alpha 90.00
_cell_angle_beta 111.471(3)
_cell_angle_gamma 90.00
_cell_formula_units_Z 4
_cell_length_a 31.666(5)
_cell_length_b 19.154(3)
_cell_length_c 22.704(4)
_cell_measurement_reflns_used 6573
_cell_measurement_temperature 294(2)
_cell_measurement_theta_max 26.39
_cell_measurement_theta_min 2.33
_cell_volume 12815(4)
_computing_cell_refinement 'Bruker SMART'
_computing_data_collection 'Bruker SMART'
_computing_data_reduction 'Bruker SAINT'
_computing_molecular_graphics 'Bruker SHELXTL'
_computing_publication_material 'Bruker SHELXTL'
_computing_structure_refinement 'SHELXL-97 (Sheldrick, 1997)'
_computing_structure_solution 'SHELXS-97 (Sheldrick, 1990)'
_diffrn_ambient_temperature 294(2)
_diffrn_measured_fraction_theta_full 0.990
_diffrn_measured_fraction_theta_max 0.990
_diffrn_measurement_device_type 'CCD area detector'
_diffrn_measurement_method 'phi and omega scans'
_diffrn_radiation_monochromator graphite
_diffrn_radiation_source 'fine-focus sealed tube'
_diffrn_radiation_type MoK\a
_diffrn_radiation_wavelength 0.71073
_diffrn_reflns_av_R_equivalents 0.0624
_diffrn_reflns_av_sigmaI/netI 0.0965
_diffrn_reflns_limit_h_max 39
_diffrn_reflns_limit_h_min -38
_diffrn_reflns_limit_k_max 23
_diffrn_reflns_limit_k_min -23
_diffrn_reflns_limit_l_max 17
_diffrn_reflns_limit_l_min -28
_diffrn_reflns_number 34434
_diffrn_reflns_theta_full 26.51
_diffrn_reflns_theta_max 26.51
_diffrn_reflns_theta_min 1.27
_diffrn_standards_decay_% 0
_diffrn_standards_interval_count 0
_diffrn_standards_interval_time 0
_diffrn_standards_number 0
_exptl_absorpt_coefficient_mu 0.246
_exptl_absorpt_correction_T_max 1.000000
_exptl_absorpt_correction_T_min 0.645891
_exptl_absorpt_correction_type multi-scan
_exptl_absorpt_process_details sadabs
_exptl_crystal_colour colorless
_exptl_crystal_density_diffrn 1.131
_exptl_crystal_density_meas ?
_exptl_crystal_density_method 'not measured'
_exptl_crystal_description block
_exptl_crystal_F_000 4536
_exptl_crystal_size_max 0.30
_exptl_crystal_size_mid 0.26
_exptl_crystal_size_min 0.20
_platon_squeeze_details
;
;
_refine_diff_density_max 0.438
_refine_diff_density_min -0.316
_refine_diff_density_rms 0.057
_refine_ls_extinction_method none
_refine_ls_goodness_of_fit_ref 0.854
_refine_ls_hydrogen_treatment constr
_refine_ls_matrix_type full
_refine_ls_number_parameters 710
_refine_ls_number_reflns 13180
_refine_ls_number_restraints 164
_refine_ls_restrained_S_all 0.872
_refine_ls_R_factor_all 0.1942
_refine_ls_R_factor_gt 0.0810
_refine_ls_shift/su_max 0.008
_refine_ls_shift/su_mean 0.000
_refine_ls_structure_factor_coef Fsqd
_refine_ls_weighting_details 'calc w=1/[\s^2^(Fo^2^)+(0.1364P)^2^+0.0000P] where P=(Fo^2^+2Fc^2^)/3'
_refine_ls_weighting_scheme calc
_refine_ls_wR_factor_gt 0.2109
_refine_ls_wR_factor_ref 0.2588
_reflns_number_gt 4274
_reflns_number_total 13180
_reflns_threshold_expression >2sigma(I)
_cod_data_source_file b910623e.txt
_cod_data_source_block 060208c
_cod_depositor_comments
;
The following automatic conversions were performed:

'_symmetry_cell_setting' value 'Monoclinic' changed to 'monoclinic'
according to /home/saulius/struct/CIF-dictionaries/cif_core.dic
dictionary named 'cif_core.dic' version 2.4.2 from 2011-04-26.

Automatic conversion script
Id: cif_fix_values 1891 2012-01-12 08:04:46Z andrius 

The following automatic conversions were performed:

'_exptl_crystal_density_meas' value 'NONE' was changed to '?' - the
value is perceived as not measured.

Automatic conversion script
Id: cif_fix_values 3008 2015-01-20 13:52:24Z robertas 
;
_cod_original_cell_volume 12816(4)
_cod_original_sg_symbol_H-M C2/c
_cod_database_code 7211574

loop_
_symmetry_equiv_pos_as_xyz
'x, y, z'
'-x, y, -z+1/2'
'x+1/2, y+1/2, z'
'-x+1/2, y+1/2, -z+1/2'
'-x, -y, -z'
'x, -y, z-1/2'
'-x+1/2, -y+1/2, -z'
'x+1/2, -y+1/2, z-1/2'

loop_
_atom_site_label
_atom_site_type_symbol
_atom_site_fract_x
_atom_site_fract_y
_atom_site_fract_z
_atom_site_U_iso_or_equiv
_atom_site_adp_type
_atom_site_occupancy
_atom_site_symmetry_multiplicity
_atom_site_calc_flag
_atom_site_refinement_flags
_atom_site_disorder_assembly
_atom_site_disorder_group
S1 S 0.11854(7) 0.73191(13) 0.50500(10) 0.1280(7) Uani 1 1 d D . .
S2 S 0.11725(5) 0.32827(9) 0.47825(7) 0.0951(5) Uani 1 1 d D . .
S3 S 0.15679(7) 0.13549(9) 0.27718(10) 0.1164(6) Uani 1 1 d D . .
S4 S 0.05696(5) 0.48328(9) 0.13576(7) 0.0935(5) Uani 1 1 d D . .
S5 S 0.12006(8) 0.84566(11) 0.19938(11) 0.1323(7) Uani 1 1 d D . .
O1 O 0.26796(12) 0.59724(17) 0.45229(14) 0.0927(10) Uani 1 1 d . A .
H1C H 0.2708 0.5550 0.4645 0.139 Uiso 1 1 d R . .
O2 O 0.0997(11) 0.7882(16) 0.4632(15) 0.302(16) Uani 0.50 1 d PD A 1
O3 O 0.0836(6) 0.6813(10) 0.4843(17) 0.323(14) Uani 0.50 1 d PD A 1
O4 O 0.1332(7) 0.7419(15) 0.5712(4) 0.230(9) Uani 0.50 1 d PD A 1
O2' O 0.0804(3) 0.7294(9) 0.4467(5) 0.137(4) Uani 0.50 1 d PD A 2
O3' O 0.1039(4) 0.6858(6) 0.5413(7) 0.128(4) Uani 0.50 1 d PD A 2
O4' O 0.1329(6) 0.8020(6) 0.5206(13) 0.218(11) Uani 0.50 1 d PD A 2
O5 O 0.28723(12) 0.45783(19) 0.48455(16) 0.1036(11) Uani 1 1 d . A .
H5C H 0.3042 0.4651 0.5229 0.155 Uiso 1 1 d R . .
O6 O 0.08148(15) 0.3793(3) 0.4480(2) 0.1514(17) Uani 1 1 d D . .
O7 O 0.12010(14) 0.3139(3) 0.53966(17) 0.164(2) Uani 1 1 d D . .
O8 O 0.10761(18) 0.2722(3) 0.4356(3) 0.185(2) Uani 1 1 d D . .
O9 O 0.26280(11) 0.39428(17) 0.32237(14) 0.0845(9) Uani 1 1 d . A .
H9A H 0.2602 0.4146 0.2879 0.127 Uiso 1 1 d R . .
O10 O 0.1122(3) 0.1589(5) 0.2524(6) 0.139(3) Uani 0.50 1 d PDU B 1
O11 O 0.1679(4) 0.1060(5) 0.3423(3) 0.127(3) Uani 0.50 1 d PDU B 1
O12 O 0.1757(3) 0.0886(4) 0.2446(4) 0.099(2) Uani 0.50 1 d PDU B 1
O10' O 0.1230(3) 0.1467(6) 0.3035(6) 0.134(3) Uani 0.50 1 d PDU B 2
O11' O 0.1834(3) 0.0754(4) 0.3026(6) 0.129(3) Uani 0.50 1 d PDU B 2
O12' O 0.1325(4) 0.1258(5) 0.2086(4) 0.147(3) Uani 0.50 1 d PDU B 2
O13 O 0.25586(10) 0.48534(15) 0.21496(14) 0.0767(8) Uani 1 1 d . A .
H13A H 0.2655 0.5210 0.2015 0.115 Uiso 1 1 d R . .
O14 O 0.04454(15) 0.4156(3) 0.1493(3) 0.167(2) Uani 1 1 d D . .
O15 O 0.03712(13) 0.4972(3) 0.07005(17) 0.1558(19) Uani 1 1 d D . .
O16 O 0.04585(15) 0.5333(3) 0.1737(3) 0.176(2) Uani 1 1 d D . .
O17 O 0.24780(11) 0.61904(17) 0.31468(13) 0.0853(9) Uani 1 1 d . A .
H17C H 0.2686 0.6190 0.2993 0.128 Uiso 1 1 d R . .
O18 O 0.0801(4) 0.8182(7) 0.2057(9) 0.190(5) Uani 0.50 1 d PDU C 1
O19 O 0.1159(3) 0.8513(5) 0.1334(3) 0.130(3) Uani 0.50 1 d PDU C 1
O20 O 0.1341(7) 0.9052(7) 0.2389(8) 0.219(7) Uani 0.50 1 d PDU C 1
O18' O 0.0978(5) 0.8617(8) 0.2425(6) 0.166(4) Uani 0.50 1 d PDU C 2
O19' O 0.0857(5) 0.8185(7) 0.1440(7) 0.200(5) Uani 0.50 1 d PDU C 2
O20' O 0.1475(4) 0.9090(5) 0.2089(7) 0.156(4) Uani 0.50 1 d PDU C 2
C1 C 0.23984(18) 0.7277(2) 0.39878(19) 0.0854(15) Uani 1 1 d . . .
H1A H 0.2451 0.7760 0.4124 0.102 Uiso 1 1 calc R . .
H1B H 0.2692 0.7062 0.4070 0.102 Uiso 1 1 calc R . .
C2 C 0.21670(17) 0.6906(3) 0.43793(19) 0.0728(13) Uani 1 1 d . A .
C3 C 0.18173(19) 0.7212(3) 0.4498(2) 0.0888(15) Uani 1 1 d . . .
H3 H 0.1709 0.7644 0.4320 0.107 Uiso 1 1 calc R A .
C4 C 0.16222(18) 0.6888(3) 0.4882(2) 0.0864(15) Uani 1 1 d . A .
C5 C 0.18010(17) 0.6265(3) 0.5176(2) 0.0787(13) Uani 1 1 d . . .
H5 H 0.1676 0.6058 0.5445 0.094 Uiso 1 1 calc R A .
C6 C 0.21592(17) 0.5942(2) 0.50804(19) 0.0720(12) Uani 1 1 d . A .
C7 C 0.23356(17) 0.6267(3) 0.46626(19) 0.0745(13) Uani 1 1 d . . .
C8 C 0.23700(19) 0.5294(3) 0.5449(2) 0.0898(15) Uani 1 1 d . . .
H8A H 0.2697 0.5328 0.5572 0.108 Uiso 1 1 calc R A .
H8B H 0.2305 0.5289 0.5835 0.108 Uiso 1 1 calc R . .
C9 C 0.22192(18) 0.4608(2) 0.51171(19) 0.0740(13) Uani 1 1 d . A .
C10 C 0.18227(18) 0.4304(3) 0.51020(19) 0.0824(14) Uani 1 1 d . . .
H10 H 0.1645 0.4531 0.5290 0.099 Uiso 1 1 calc R A .
C11 C 0.16821(16) 0.3661(3) 0.48090(19) 0.0748(13) Uani 1 1 d . A .
C12 C 0.19584(18) 0.3316(2) 0.4542(2) 0.0798(14) Uani 1 1 d . . .
H12 H 0.1865 0.2885 0.4348 0.096 Uiso 1 1 calc R A .
C13 C 0.23665(17) 0.3594(3) 0.4555(2) 0.0743(13) Uani 1 1 d . A .
C14 C 0.24858(18) 0.4240(3) 0.4838(2) 0.0791(13) Uani 1 1 d . . .
C15 C 0.26560(17) 0.3185(3) 0.4272(2) 0.0849(15) Uani 1 1 d . . .
H15A H 0.2907 0.3476 0.4271 0.102 Uiso 1 1 calc R A .
H15B H 0.2783 0.2782 0.4537 0.102 Uiso 1 1 calc R . .
C16 C 0.23957(16) 0.2944(3) 0.3611(2) 0.0732(13) Uani 1 1 d . A .
C17 C 0.21509(19) 0.2319(3) 0.3489(3) 0.0892(16) Uani 1 1 d . . .
H17 H 0.2164 0.2037 0.3829 0.107 Uiso 1 1 calc R A .
C18 C 0.18903(18) 0.2104(2) 0.2885(3) 0.0829(14) Uani 1 1 d . A .
C19 C 0.18940(17) 0.2520(2) 0.2378(2) 0.0799(14) Uani 1 1 d . . .
H19 H 0.1728 0.2375 0.1968 0.096 Uiso 1 1 calc R A .
C20 C 0.21348(16) 0.3137(2) 0.2466(2) 0.0691(12) Uani 1 1 d . A .
C21 C 0.23834(16) 0.3338(2) 0.3086(2) 0.0700(12) Uani 1 1 d . . .
C22 C 0.21311(16) 0.3554(2) 0.1914(2) 0.0740(12) Uani 1 1 d . . .
H22A H 0.1995 0.3278 0.1534 0.089 Uiso 1 1 calc R A .
H22B H 0.2442 0.3654 0.1960 0.089 Uiso 1 1 calc R . .
C23 C 0.18711(17) 0.4247(2) 0.18339(17) 0.0636(12) Uani 1 1 d . A .
C24 C 0.14004(16) 0.4245(2) 0.16516(17) 0.0654(11) Uani 1 1 d . . .
H24 H 0.1247 0.3821 0.1588 0.079 Uiso 1 1 calc R A .
C25 C 0.11609(15) 0.4853(3) 0.15648(18) 0.0645(11) Uani 1 1 d . A .
C26 C 0.13878(17) 0.5480(2) 0.16320(17) 0.0651(11) Uani 1 1 d . . .
H26 H 0.1222 0.5892 0.1559 0.078 Uiso 1 1 calc R A .
C27 C 0.18531(16) 0.5516(2) 0.18040(16) 0.0574(10) Uani 1 1 d . A .
C28 C 0.20982(16) 0.4886(2) 0.19336(17) 0.0587(11) Uani 1 1 d . . .
C29 C 0.20849(16) 0.6209(2) 0.1830(2) 0.0713(12) Uani 1 1 d . . .
H29A H 0.1997 0.6392 0.1404 0.086 Uiso 1 1 calc R A .
H29B H 0.2410 0.6135 0.1989 0.086 Uiso 1 1 calc R . .
C30 C 0.19756(15) 0.6748(2) 0.22408(19) 0.0618(11) Uani 1 1 d . A .
C31 C 0.16783(17) 0.7283(2) 0.1974(2) 0.0781(13) Uani 1 1 d . . .
H31 H 0.1532 0.7300 0.1537 0.094 Uiso 1 1 calc R A .
C32 C 0.15912(16) 0.7797(2) 0.2344(2) 0.0748(13) Uani 1 1 d . A .
C33 C 0.18281(18) 0.7780(2) 0.2998(2) 0.0792(14) Uani 1 1 d . . .
H33 H 0.1780 0.8133 0.3247 0.095 Uiso 1 1 calc R A .
C34 C 0.21286(17) 0.7260(2) 0.32802(19) 0.0698(12) Uani 1 1 d . A .
C35 C 0.21933(15) 0.6740(2) 0.28995(19) 0.0629(11) Uani 1 1 d . . .
C36 C 0.1613(2) 0.5112(5) 0.3367(3) 0.189(4) Uani 1 1 d D . .
H36A H 0.1504 0.5582 0.3353 0.284 Uiso 1 1 calc R . .
H36B H 0.1752 0.5059 0.3058 0.284 Uiso 1 1 calc R . .
H36C H 0.1833 0.5017 0.3781 0.284 Uiso 1 1 calc R . .
C37 C 0.12338(15) 0.4623(3) 0.32277(18) 0.146(3) Uani 1 1 d GD . .
C38 C 0.08269(19) 0.4828(2) 0.32773(19) 0.138(3) Uani 1 1 d GD . .
H38 H 0.0792 0.5282 0.3396 0.166 Uiso 1 1 calc R . .
C39 C 0.04728(14) 0.4352(3) 0.31501(18) 0.128(2) Uani 1 1 d G . .
H39 H 0.0201 0.4489 0.3183 0.154 Uiso 1 1 calc R . .
N1 N 0.05256(15) 0.3673(3) 0.29732(17) 0.1247(17) Uani 1 1 d G . .
C40 C 0.09325(19) 0.3469(2) 0.29235(18) 0.153(3) Uani 1 1 d G . .
H40 H 0.0968 0.3014 0.2805 0.183 Uiso 1 1 calc R . .
C41 C 0.12866(14) 0.3944(3) 0.30508(19) 0.189(5) Uani 1 1 d GD . .
H41 H 0.1559 0.3807 0.3018 0.227 Uiso 1 1 calc R . .
C42 C 0.0150(3) 0.3172(4) 0.2842(3) 0.170(3) Uani 1 1 d . . .
H42A H -0.0028 0.3290 0.3096 0.203 Uiso 1 1 calc R . .
H42B H 0.0273 0.2707 0.2962 0.203 Uiso 1 1 calc R . .
O21 O 0.07376(17) 0.4955(3) 0.9891(2) 0.178(2) Uani 1 1 d . . .
O22 O 0.1473(2) 0.9654(3) 0.3429(3) 0.208(2) Uani 1 1 d . . .
O23 O 0.0419(3) 0.5924(4) 0.4099(4) 0.249(3) Uani 1 1 d . . .

loop_
_atom_site_aniso_label
_atom_site_aniso_U_11
_atom_site_aniso_U_22
_atom_site_aniso_U_33
_atom_site_aniso_U_23
_atom_site_aniso_U_13
_atom_site_aniso_U_12
S1 0.1133(15) 0.1553(19) 0.1261(15) 0.0233(15) 0.0564(13) 0.0215(14)
S2 0.1053(12) 0.1113(11) 0.0772(9) -0.0115(9) 0.0434(8) -0.0165(10)
S3 0.1343(16) 0.0959(12) 0.1450(16) -0.0106(12) 0.0821(14) -0.0192(12)
S4 0.0719(9) 0.1234(12) 0.0820(9) 0.0093(9) 0.0245(8) 0.0010(9)
S5 0.1454(18) 0.1052(15) 0.1301(16) -0.0102(12) 0.0310(14) 0.0348(14)
O1 0.110(3) 0.093(2) 0.088(2) 0.0024(19) 0.051(2) -0.005(2)
O2 0.36(3) 0.28(3) 0.38(3) 0.24(2) 0.28(3) 0.22(2)
O3 0.184(17) 0.26(2) 0.39(3) -0.09(3) -0.057(19) -0.023(16)
O4 0.248(18) 0.37(2) 0.082(7) 0.023(10) 0.070(9) 0.177(17)
O2' 0.120(8) 0.141(11) 0.133(8) 0.061(8) 0.026(7) 0.061(8)
O3' 0.107(8) 0.183(11) 0.140(9) 0.035(8) 0.098(8) 0.025(7)
O4' 0.172(14) 0.105(10) 0.43(3) -0.142(15) 0.175(18) -0.060(10)
O5 0.096(3) 0.114(3) 0.102(2) -0.002(2) 0.039(2) -0.013(2)
O6 0.104(3) 0.187(5) 0.152(4) 0.032(3) 0.033(3) -0.009(3)
O7 0.126(3) 0.292(6) 0.078(2) 0.033(3) 0.042(2) -0.063(4)
O8 0.173(5) 0.203(5) 0.219(5) -0.108(5) 0.117(4) -0.092(4)
O9 0.102(3) 0.078(2) 0.075(2) 0.0062(17) 0.0347(18) -0.001(2)
O10 0.102(6) 0.136(6) 0.169(7) 0.007(6) 0.039(6) -0.004(5)
O11 0.173(7) 0.105(5) 0.114(5) 0.013(5) 0.066(5) -0.034(5)
O12 0.112(5) 0.081(4) 0.108(5) -0.019(4) 0.044(4) -0.003(4)
O10' 0.119(6) 0.146(7) 0.155(7) -0.015(6) 0.070(6) -0.011(5)
O11' 0.125(6) 0.093(6) 0.185(7) 0.008(5) 0.077(6) 0.003(5)
O12' 0.180(7) 0.116(6) 0.150(7) -0.021(5) 0.066(6) -0.056(6)
O13 0.063(2) 0.085(2) 0.083(2) 0.0111(16) 0.0290(17) 0.0080(17)
O14 0.099(3) 0.176(5) 0.217(5) 0.070(4) 0.046(3) -0.019(3)
O15 0.079(3) 0.295(6) 0.078(3) 0.037(3) 0.009(2) 0.027(3)
O16 0.093(3) 0.261(6) 0.181(4) -0.087(4) 0.062(3) 0.010(3)
O17 0.094(2) 0.086(2) 0.076(2) 0.0138(18) 0.0309(18) 0.007(2)
O18 0.165(8) 0.194(9) 0.212(9) 0.010(7) 0.070(7) 0.036(7)
O19 0.123(6) 0.145(7) 0.105(6) 0.031(5) 0.023(5) 0.044(5)
O20 0.248(11) 0.184(10) 0.212(10) -0.026(8) 0.069(8) 0.024(8)
O18' 0.147(7) 0.180(8) 0.188(8) 0.004(7) 0.080(6) 0.038(6)
O19' 0.194(9) 0.167(8) 0.194(9) -0.019(7) 0.019(7) 0.062(7)
O20' 0.170(8) 0.092(6) 0.203(9) 0.009(6) 0.063(7) 0.020(6)
C1 0.117(4) 0.079(3) 0.060(3) -0.005(2) 0.032(3) -0.031(3)
C2 0.093(4) 0.076(3) 0.045(2) -0.010(2) 0.021(2) -0.020(3)
C3 0.111(4) 0.093(4) 0.059(3) 0.002(3) 0.028(3) -0.013(3)
C4 0.101(4) 0.100(4) 0.061(3) 0.000(3) 0.034(3) -0.009(3)
C5 0.084(4) 0.091(4) 0.060(3) 0.000(3) 0.025(3) -0.014(3)
C6 0.095(4) 0.070(3) 0.048(2) -0.009(2) 0.022(3) -0.013(3)
C7 0.083(3) 0.087(4) 0.051(3) -0.011(3) 0.022(3) -0.011(3)
C8 0.113(4) 0.101(4) 0.059(3) 0.003(3) 0.035(3) -0.006(3)
C9 0.097(4) 0.077(3) 0.050(2) 0.010(2) 0.030(3) 0.005(3)
C10 0.110(4) 0.096(4) 0.054(3) 0.006(3) 0.045(3) -0.009(3)
C11 0.094(4) 0.083(3) 0.052(2) 0.000(2) 0.032(3) -0.007(3)
C12 0.113(4) 0.072(3) 0.060(3) 0.006(2) 0.039(3) 0.007(3)
C13 0.093(4) 0.078(3) 0.056(3) 0.019(3) 0.031(3) 0.007(3)
C14 0.091(4) 0.081(4) 0.065(3) 0.018(3) 0.029(3) 0.006(3)
C15 0.107(4) 0.085(3) 0.069(3) 0.023(3) 0.039(3) 0.033(3)
C16 0.082(3) 0.076(3) 0.068(3) 0.010(3) 0.035(3) 0.019(3)
C17 0.114(4) 0.071(4) 0.104(4) 0.015(3) 0.065(4) 0.016(3)
C18 0.090(4) 0.066(3) 0.106(4) -0.003(3) 0.052(3) 0.003(3)
C19 0.102(4) 0.061(3) 0.088(3) -0.014(3) 0.048(3) 0.007(3)
C20 0.084(3) 0.068(3) 0.063(3) -0.002(2) 0.035(3) 0.016(3)
C21 0.081(3) 0.062(3) 0.074(3) 0.005(3) 0.037(3) 0.010(3)
C22 0.095(3) 0.067(3) 0.071(3) 0.004(2) 0.044(3) 0.016(3)
C23 0.093(4) 0.054(3) 0.047(2) -0.001(2) 0.029(2) 0.009(3)
C24 0.071(3) 0.071(3) 0.052(2) -0.008(2) 0.019(2) -0.014(3)
C25 0.068(3) 0.070(3) 0.053(2) 0.011(2) 0.019(2) 0.007(3)
C26 0.074(3) 0.070(3) 0.050(2) 0.006(2) 0.022(2) 0.014(3)
C27 0.073(3) 0.061(3) 0.036(2) 0.0055(19) 0.018(2) -0.001(2)
C28 0.077(3) 0.058(3) 0.041(2) 0.002(2) 0.020(2) 0.002(3)
C29 0.095(3) 0.063(3) 0.066(3) 0.006(2) 0.042(3) 0.005(3)
C30 0.081(3) 0.046(2) 0.061(3) 0.006(2) 0.029(2) 0.002(2)
C31 0.098(4) 0.066(3) 0.067(3) -0.005(3) 0.027(3) -0.009(3)
C32 0.086(3) 0.059(3) 0.073(3) -0.005(2) 0.022(3) 0.008(3)
C33 0.116(4) 0.052(3) 0.074(3) -0.008(3) 0.039(3) -0.011(3)
C34 0.100(4) 0.058(3) 0.051(2) -0.001(2) 0.028(3) -0.018(3)
C35 0.077(3) 0.055(3) 0.052(3) 0.008(2) 0.018(2) -0.003(2)
C36 0.123(6) 0.342(13) 0.089(5) -0.010(6) 0.024(4) -0.070(7)
C37 0.109(6) 0.279(11) 0.055(3) 0.018(5) 0.035(4) 0.002(7)
C38 0.128(6) 0.198(8) 0.097(4) -0.003(5) 0.051(4) -0.028(6)
C39 0.148(7) 0.156(6) 0.092(4) 0.009(4) 0.057(4) 0.048(6)
N1 0.119(5) 0.164(5) 0.086(3) 0.021(4) 0.031(3) 0.028(4)
C40 0.131(6) 0.235(9) 0.090(4) 0.021(5) 0.038(5) 0.095(7)
C41 0.104(6) 0.385(17) 0.074(5) 0.023(7) 0.027(4) 0.061(8)
C42 0.178(9) 0.142(6) 0.163(7) 0.022(5) 0.032(7) -0.026(6)
O21 0.133(4) 0.255(6) 0.147(4) 0.032(4) 0.054(3) -0.006(4)
O22 0.237(7) 0.142(4) 0.221(6) -0.027(4) 0.056(5) -0.032(4)
O23 0.217(7) 0.226(7) 0.274(8) -0.013(6) 0.053(6) -0.036(6)

loop_
_atom_type_symbol
_atom_type_description
_atom_type_scat_dispersion_real
_atom_type_scat_dispersion_imag
_atom_type_scat_source
C C 0.0033 0.0016 'International Tables Vol C Tables 4.2.6.8 and 6.1.1.4'
H H 0.0000 0.0000 'International Tables Vol C Tables 4.2.6.8 and 6.1.1.4'
N N 0.0061 0.0033 'International Tables Vol C Tables 4.2.6.8 and 6.1.1.4'
O O 0.0106 0.0060 'International Tables Vol C Tables 4.2.6.8 and 6.1.1.4'
S S 0.1246 0.1234 'International Tables Vol C Tables 4.2.6.8 and 6.1.1.4'

loop_
_geom_angle_atom_site_label_1
_geom_angle_atom_site_label_2
_geom_angle_atom_site_label_3
_geom_angle
_geom_angle_site_symmetry_1
_geom_angle_site_symmetry_3
O3' S1 O4 60.7(10) . .
O3' S1 O2 136.7(10) . .
O4 S1 O2 120.2(15) . .
O3' S1 O3 51.3(12) . .
O4 S1 O3 111.0(15) . .
O2 S1 O3 102.3(16) . .
O3' S1 O4' 126.6(10) . .
O4 S1 O4' 69.9(11) . .
O2 S1 O4' 57.6(14) . .
O3 S1 O4' 150.5(11) . .
O3' S1 O2' 100.0(8) . .
O4 S1 O2' 145.6(9) . .
O2 S1 O2' 53.1(15) . .
O3 S1 O2' 51.5(11) . .
O4' S1 O2' 110.3(11) . .
O3' S1 C4 106.6(4) . .
O4 S1 C4 108.3(5) . .
O2 S1 C4 112.4(7) . .
O3 S1 C4 100.7(10) . .
O4' S1 C4 106.9(5) . .
O2' S1 C4 104.3(5) . .
O7 S2 O8 117.3(4) . .
O7 S2 O6 111.0(3) . .
O8 S2 O6 104.6(3) . .
O7 S2 C11 109.1(2) . .
O8 S2 C11 107.8(3) . .
O6 S2 C11 106.6(2) . .
O10 S3 O11' 142.2(5) . .
O10 S3 O10' 46.4(5) . .
O11' S3 O10' 112.2(6) . .
O10 S3 O12 123.4(6) . .
O11' S3 O12 53.2(5) . .
O10' S3 O12 146.8(5) . .
O10 S3 O12' 63.4(6) . .
O11' S3 O12' 109.3(6) . .
O10' S3 O12' 106.3(7) . .
O12 S3 O12' 61.9(5) . .
O10 S3 O11 110.9(6) . .
O11' S3 O11 53.4(5) . .
O10' S3 O11 65.3(6) . .
O12 S3 O11 106.4(6) . .
O12' S3 O11 146.9(5) . .
O10 S3 C18 104.5(5) . .
O11' S3 C18 112.6(4) . .
O10' S3 C18 107.9(4) . .
O12 S3 C18 105.3(3) . .
O12' S3 C18 108.3(4) . .
O11 S3 C18 104.7(4) . .
O15 S4 O16 113.6(4) . .
O15 S4 O14 110.4(3) . .
O16 S4 O14 109.6(3) . .
O15 S4 C25 107.2(2) . .
O16 S4 C25 107.5(3) . .
O14 S4 C25 108.3(3) . .
O20 S5 O18 108.5(11) . .
O20 S5 O19' 144.3(9) . .
O18 S5 O19' 62.3(8) . .
O20 S5 O18' 60.9(8) . .
O18 S5 O18' 48.2(7) . .
O19' S5 O18' 105.8(9) . .
O20 S5 O19 118.7(10) . .
O18 S5 O19 112.4(8) . .
O19' S5 O19 50.9(7) . .
O18' S5 O19 143.5(6) . .
O20 S5 O20' 37.6(9) . .
O18 S5 O20' 142.5(9) . .
O19' S5 O20' 130.8(9) . .
O18' S5 O20' 97.8(9) . .
O19 S5 O20' 85.1(8) . .
O20 S5 C32 106.8(8) . .
O18 S5 C32 101.2(6) . .
O19' S5 C32 108.9(5) . .
O18' S5 C32 106.7(5) . .
O19 S5 C32 107.7(4) . .
O20' S5 C32 104.5(5) . .
C7 O1 H1C 108.4 . .
C14 O5 H5C 108.3 . .
C21 O9 H9A 108.8 . .
C28 O13 H13A 108.2 . .
C35 O17 H17C 109.0 . .
C34 C1 C2 113.8(4) . .
C34 C1 H1A 108.8 . .
C2 C1 H1A 108.8 . .
C34 C1 H1B 108.8 . .
C2 C1 H1B 108.8 . .
H1A C1 H1B 107.7 . .
C3 C2 C7 119.2(4) . .
C3 C2 C1 121.0(5) . .
C7 C2 C1 119.7(5) . .
C2 C3 C4 120.8(5) . .
C2 C3 H3 119.6 . .
C4 C3 H3 119.6 . .
C5 C4 C3 119.4(5) . .
C5 C4 S1 120.9(4) . .
C3 C4 S1 119.4(4) . .
C6 C5 C4 121.8(4) . .
C6 C5 H5 119.1 . .
C4 C5 H5 119.1 . .
C5 C6 C7 117.4(5) . .
C5 C6 C8 120.3(4) . .
C7 C6 C8 122.2(5) . .
O1 C7 C2 117.3(4) . .
O1 C7 C6 121.4(5) . .
C2 C7 C6 121.2(4) . .
C9 C8 C6 116.4(4) . .
C9 C8 H8A 108.2 . .
C6 C8 H8A 108.2 . .
C9 C8 H8B 108.2 . .
C6 C8 H8B 108.2 . .
H8A C8 H8B 107.3 . .
C10 C9 C14 117.9(5) . .
C10 C9 C8 120.2(4) . .
C14 C9 C8 121.9(5) . .
C9 C10 C11 121.1(4) . .
C9 C10 H10 119.5 . .
C11 C10 H10 119.5 . .
C10 C11 C12 118.9(4) . .
C10 C11 S2 120.8(4) . .
C12 C11 S2 120.3(4) . .
C13 C12 C11 122.2(5) . .
C13 C12 H12 118.9 . .
C11 C12 H12 118.9 . .
C14 C13 C12 116.7(4) . .
C14 C13 C15 123.7(5) . .
C12 C13 C15 119.6(5) . .
O5 C14 C13 121.1(4) . .
O5 C14 C9 115.6(5) . .
C13 C14 C9 123.2(5) . .
C16 C15 C13 112.8(4) . .
C16 C15 H15A 109.0 . .
C13 C15 H15A 109.0 . .
C16 C15 H15B 109.0 . .
C13 C15 H15B 109.0 . .
H15A C15 H15B 107.8 . .
C17 C16 C21 116.9(5) . .
C17 C16 C15 121.7(4) . .
C21 C16 C15 121.4(5) . .
C18 C17 C16 122.6(5) . .
C18 C17 H17 118.7 . .
C16 C17 H17 118.7 . .
C17 C18 C19 117.7(5) . .
C17 C18 S3 120.1(4) . .
C19 C18 S3 122.2(5) . .
C20 C19 C18 122.5(5) . .
C20 C19 H19 118.7 . .
C18 C19 H19 118.7 . .
C19 C20 C21 117.4(4) . .
C19 C20 C22 120.4(4) . .
C21 C20 C22 122.1(4) . .
O9 C21 C20 122.1(4) . .
O9 C21 C16 115.2(4) . .
C20 C21 C16 122.7(5) . .
C20 C22 C23 113.8(3) . .
C20 C22 H22A 108.8 . .
C23 C22 H22A 108.8 . .
C20 C22 H22B 108.8 . .
C23 C22 H22B 108.8 . .
H22A C22 H22B 107.7 . .
C24 C23 C28 118.8(4) . .
C24 C23 C22 120.1(4) . .
C28 C23 C22 121.1(4) . .
C25 C24 C23 121.2(4) . .
C25 C24 H24 119.4 . .
C23 C24 H24 119.4 . .
C24 C25 C26 119.2(4) . .
C24 C25 S4 120.1(4) . .
C26 C25 S4 120.6(4) . .
C25 C26 C27 122.3(4) . .
C25 C26 H26 118.9 . .
C27 C26 H26 118.9 . .
C26 C27 C28 117.7(4) . .
C26 C27 C29 120.6(4) . .
C28 C27 C29 121.6(4) . .
O13 C28 C23 116.1(4) . .
O13 C28 C27 123.4(4) . .
C23 C28 C27 120.5(4) . .
C27 C29 C30 114.0(3) . .
C27 C29 H29A 108.8 . .
C30 C29 H29A 108.8 . .
C27 C29 H29B 108.8 . .
C30 C29 H29B 108.8 . .
H29A C29 H29B 107.6 . .
C31 C30 C35 118.0(4) . .
C31 C30 C29 120.8(4) . .
C35 C30 C29 121.1(4) . .
C30 C31 C32 121.3(4) . .
C30 C31 H31 119.3 . .
C32 C31 H31 119.3 . .
C31 C32 C33 118.6(4) . .
C31 C32 S5 120.3(4) . .
C33 C32 S5 121.2(4) . .
C34 C33 C32 121.9(4) . .
C34 C33 H33 119.1 . .
C32 C33 H33 119.1 . .
C33 C34 C35 118.0(4) . .
C33 C34 C1 120.5(4) . .
C35 C34 C1 121.5(4) . .
O17 C35 C34 121.7(4) . .
O17 C35 C30 116.1(4) . .
C34 C35 C30 122.2(4) . .
C37 C36 H36A 109.5 . .
C37 C36 H36B 109.5 . .
H36A C36 H36B 109.5 . .
C37 C36 H36C 109.5 . .
H36A C36 H36C 109.5 . .
H36B C36 H36C 109.5 . .
C38 C37 C41 120.0 . .
C38 C37 C36 121.0(4) . .
C41 C37 C36 119.0(4) . .
C37 C38 C39 120.0 . .
C37 C38 H38 120.0 . .
C39 C38 H38 120.0 . .
N1 C39 C38 120.0 . .
N1 C39 H39 120.0 . .
C38 C39 H39 120.0 . .
C39 N1 C40 120.0 . .
C39 N1 C42 119.7(5) . .
C40 N1 C42 120.3(5) . .
C41 C40 N1 120.0 . .
C41 C40 H40 120.0 . .
N1 C40 H40 120.0 . .
C40 C41 C37 120.0 . .
C40 C41 H41 120.0 . .
C37 C41 H41 120.0 . .
N1 C42 C42 111.7(7) . 2
N1 C42 H42A 109.3 . .
C42 C42 H42A 109.3 2 .
N1 C42 H42B 109.3 . .
C42 C42 H42B 109.3 2 .
H42A C42 H42B 107.9 . .

loop_
_geom_bond_atom_site_label_1
_geom_bond_atom_site_label_2
_geom_bond_distance
_geom_bond_site_symmetry_2
S1 O3' 1.398(7) .
S1 O4 1.414(8) .
S1 O2 1.415(8) .
S1 O3 1.415(9) .
S1 O4' 1.419(7) .
S1 O2' 1.429(8) .
S1 C4 1.768(5) .
S2 O7 1.391(3) .
S2 O8 1.403(4) .
S2 O6 1.463(4) .
S2 C11 1.750(5) .
S3 O10 1.388(7) .
S3 O11' 1.418(7) .
S3 O10' 1.421(7) .
S3 O12 1.427(6) .
S3 O12' 1.475(7) .
S3 O11 1.499(6) .
S3 C18 1.726(5) .
S4 O15 1.416(4) .
S4 O16 1.416(4) .
S4 O14 1.420(4) .
S4 C25 1.756(5) .
S5 O20 1.419(9) .
S5 O18 1.424(9) .
S5 O19' 1.426(8) .
S5 O18' 1.434(7) .
S5 O19 1.459(7) .
S5 O20' 1.461(8) .
S5 C32 1.743(5) .
O1 C7 1.363(5) .
O1 H1C 0.8500 .
O5 C14 1.379(6) .
O5 H5C 0.8501 .
O9 C21 1.364(5) .
O9 H9A 0.8500 .
O13 C28 1.359(5) .
O13 H13A 0.8499 .
O17 C35 1.366(5) .
O17 H17C 0.8498 .
C1 C34 1.519(6) .
C1 C2 1.520(6) .
C1 H1A 0.9700 .
C1 H1B 0.9700 .
C2 C3 1.365(6) .
C2 C7 1.395(6) .
C3 C4 1.386(6) .
C3 H3 0.9300 .
C4 C5 1.384(6) .
C5 C6 1.376(6) .
C5 H5 0.9300 .
C6 C7 1.409(6) .
C6 C8 1.510(6) .
C8 C9 1.502(6) .
C8 H8A 0.9700 .
C8 H8B 0.9700 .
C9 C10 1.373(6) .
C9 C14 1.415(6) .
C10 C11 1.394(6) .
C10 H10 0.9300 .
C11 C12 1.400(6) .
C12 C13 1.388(6) .
C12 H12 0.9300 .
C13 C14 1.381(6) .
C13 C15 1.516(6) .
C15 C16 1.497(6) .
C15 H15A 0.9700 .
C15 H15B 0.9700 .
C16 C17 1.397(6) .
C16 C21 1.401(6) .
C17 C18 1.380(7) .
C17 H17 0.9300 .
C18 C19 1.402(6) .
C19 C20 1.381(6) .
C19 H19 0.9300 .
C20 C21 1.392(6) .
C20 C22 1.482(5) .
C22 C23 1.536(5) .
C22 H22A 0.9700 .
C22 H22B 0.9700 .
C23 C24 1.393(6) .
C23 C28 1.395(5) .
C24 C25 1.364(6) .
C24 H24 0.9300 .
C25 C26 1.379(6) .
C26 C27 1.381(6) .
C26 H26 0.9300 .
C27 C28 1.408(6) .
C27 C29 1.507(6) .
C29 C30 1.514(5) .
C29 H29A 0.9700 .
C29 H29B 0.9700 .
C30 C31 1.373(6) .
C30 C35 1.399(5) .
C31 C32 1.386(6) .
C31 H31 0.9300 .
C32 C33 1.397(6) .
C33 C34 1.365(6) .
C33 H33 0.9300 .
C34 C35 1.382(5) .
C36 C37 1.464(6) .
C36 H36A 0.9600 .
C36 H36B 0.9600 .
C36 H36C 0.9600 .
C37 C38 1.3900 .
C37 C41 1.3900 .
C38 C39 1.3900 .
C38 H38 0.9300 .
C39 N1 1.3900 .
C39 H39 0.9300 .
N1 C40 1.3900 .
N1 C42 1.471(8) .
C40 C41 1.3900 .
C40 H40 0.9300 .
C41 H41 0.9300 .
C42 C42 1.494(14) 2
C42 H42A 0.9700 .
C42 H42B 0.9700 .

loop_
_geom_torsion_atom_site_label_1
_geom_torsion_atom_site_label_2
_geom_torsion_atom_site_label_3
_geom_torsion_atom_site_label_4
_geom_torsion
_geom_torsion_site_symmetry_4
C34 C1 C2 C3 -77.4(6) .
C34 C1 C2 C7 107.6(5) .
C7 C2 C3 C4 -1.7(7) .
C1 C2 C3 C4 -176.7(4) .
C2 C3 C4 C5 3.6(7) .
C2 C3 C4 S1 177.5(4) .
O3' S1 C4 C5 -9.5(9) .
O4 S1 C4 C5 54.4(15) .
O2 S1 C4 C5 -170(2) .
O3 S1 C4 C5 -62.1(16) .
O4' S1 C4 C5 128.4(13) .
O2' S1 C4 C5 -114.8(8) .
O3' S1 C4 C3 176.7(8) .
O4 S1 C4 C3 -119.3(15) .
O2 S1 C4 C3 16(2) .
O3 S1 C4 C3 124.2(16) .
O4' S1 C4 C3 -45.4(13) .
O2' S1 C4 C3 71.5(8) .
C3 C4 C5 C6 -2.3(7) .
S1 C4 C5 C6 -176.1(4) .
C4 C5 C6 C7 -0.8(7) .
C4 C5 C6 C8 175.0(4) .
C3 C2 C7 O1 178.9(4) .
C1 C2 C7 O1 -6.0(6) .
C3 C2 C7 C6 -1.6(6) .
C1 C2 C7 C6 173.5(4) .
C5 C6 C7 O1 -177.7(4) .
C8 C6 C7 O1 6.5(6) .
C5 C6 C7 C2 2.8(6) .
C8 C6 C7 C2 -172.9(4) .
C5 C6 C8 C9 98.8(5) .
C7 C6 C8 C9 -85.6(6) .
C6 C8 C9 C10 -82.3(5) .
C6 C8 C9 C14 100.7(5) .
C14 C9 C10 C11 -1.4(6) .
C8 C9 C10 C11 -178.5(4) .
C9 C10 C11 C12 1.7(7) .
C9 C10 C11 S2 -179.1(3) .
O7 S2 C11 C10 -63.5(5) .
O8 S2 C11 C10 168.2(4) .
O6 S2 C11 C10 56.4(4) .
O7 S2 C11 C12 115.8(4) .
O8 S2 C11 C12 -12.6(5) .
O6 S2 C11 C12 -124.3(4) .
C10 C11 C12 C13 -0.4(7) .
S2 C11 C12 C13 -179.6(3) .
C11 C12 C13 C14 -1.1(6) .
C11 C12 C13 C15 178.4(4) .
C12 C13 C14 O5 -176.5(4) .
C15 C13 C14 O5 4.0(7) .
C12 C13 C14 C9 1.4(6) .
C15 C13 C14 C9 -178.1(4) .
C10 C9 C14 O5 177.8(4) .
C8 C9 C14 O5 -5.2(6) .
C10 C9 C14 C13 -0.2(7) .
C8 C9 C14 C13 176.9(4) .
C14 C13 C15 C16 -129.1(5) .
C12 C13 C15 C16 51.4(6) .
C13 C15 C16 C17 -86.0(5) .
C13 C15 C16 C21 93.5(5) .
C21 C16 C17 C18 -2.8(7) .
C15 C16 C17 C18 176.7(4) .
C16 C17 C18 C19 3.2(7) .
C16 C17 C18 S3 -175.8(3) .
O10 S3 C18 C17 113.2(7) .
O11' S3 C18 C17 -59.6(7) .
O10' S3 C18 C17 64.9(8) .
O12 S3 C18 C17 -115.5(6) .
O12' S3 C18 C17 179.5(6) .
O11 S3 C18 C17 -3.5(7) .
O10 S3 C18 C19 -65.8(7) .
O11' S3 C18 C19 121.5(7) .
O10' S3 C18 C19 -114.1(7) .
O12 S3 C18 C19 65.5(6) .
O12' S3 C18 C19 0.6(7) .
O11 S3 C18 C19 177.5(6) .
C17 C18 C19 C20 -2.0(7) .
S3 C18 C19 C20 177.0(3) .
C18 C19 C20 C21 0.6(6) .
C18 C19 C20 C22 179.4(4) .
C19 C20 C21 O9 -179.1(4) .
C22 C20 C21 O9 2.0(6) .
C19 C20 C21 C16 -0.2(6) .
C22 C20 C21 C16 -179.0(4) .
C17 C16 C21 O9 -179.7(4) .
C15 C16 C21 O9 0.8(6) .
C17 C16 C21 C20 1.2(6) .
C15 C16 C21 C20 -178.2(4) .
C19 C20 C22 C23 110.3(5) .
C21 C20 C22 C23 -70.9(5) .
C20 C22 C23 C24 -69.6(5) .
C20 C22 C23 C28 111.2(4) .
C28 C23 C24 C25 0.6(5) .
C22 C23 C24 C25 -178.7(3) .
C23 C24 C25 C26 2.9(6) .
C23 C24 C25 S4 -178.1(3) .
O15 S4 C25 C24 -102.1(4) .
O16 S4 C25 C24 135.4(4) .
O14 S4 C25 C24 17.1(4) .
O15 S4 C25 C26 76.9(4) .
O16 S4 C25 C26 -45.6(4) .
O14 S4 C25 C26 -164.0(4) .
C24 C25 C26 C27 -2.1(6) .
S4 C25 C26 C27 179.0(3) .
C25 C26 C27 C28 -2.2(5) .
C25 C26 C27 C29 175.9(3) .
C24 C23 C28 O13 175.9(3) .
C22 C23 C28 O13 -4.8(5) .
C24 C23 C28 C27 -4.9(5) .
C22 C23 C28 C27 174.3(3) .
C26 C27 C28 O13 -175.3(3) .
C29 C27 C28 O13 6.7(5) .
C26 C27 C28 C23 5.7(5) .
C29 C27 C28 C23 -172.4(3) .
C26 C27 C29 C30 54.2(5) .
C28 C27 C29 C30 -127.7(4) .
C27 C29 C30 C31 -103.7(5) .
C27 C29 C30 C35 80.0(5) .
C35 C30 C31 C32 -0.7(6) .
C29 C30 C31 C32 -177.0(4) .
C30 C31 C32 C33 2.8(7) .
C30 C31 C32 S5 -178.3(3) .
O20 S5 C32 C31 -151.0(11) .
O18 S5 C32 C31 95.5(9) .
O19' S5 C32 C31 31.2(10) .
O18' S5 C32 C31 145.0(9) .
O19 S5 C32 C31 -22.6(7) .
O20' S5 C32 C31 -112.0(7) .
O20 S5 C32 C33 27.9(11) .
O18 S5 C32 C33 -85.6(9) .
O19' S5 C32 C33 -149.9(10) .
O18' S5 C32 C33 -36.1(9) .
O19 S5 C32 C33 156.3(6) .
O20' S5 C32 C33 66.9(8) .
C31 C32 C33 C34 -2.3(7) .
S5 C32 C33 C34 178.7(4) .
C32 C33 C34 C35 -0.2(7) .
C32 C33 C34 C1 176.8(4) .
C2 C1 C34 C33 90.7(5) .
C2 C1 C34 C35 -92.3(5) .
C33 C34 C35 O17 -178.1(4) .
C1 C34 C35 O17 4.9(6) .
C33 C34 C35 C30 2.5(6) .
C1 C34 C35 C30 -174.5(4) .
C31 C30 C35 O17 178.5(4) .
C29 C30 C35 O17 -5.1(6) .
C31 C30 C35 C34 -2.0(6) .
C29 C30 C35 C34 174.3(4) .
C41 C37 C38 C39 0.0 .
C36 C37 C38 C39 -179.2(5) .
C37 C38 C39 N1 0.0 .
C38 C39 N1 C40 0.0 .
C38 C39 N1 C42 179.7(4) .
C39 N1 C40 C41 0.0 .
C42 N1 C40 C41 -179.7(4) .
N1 C40 C41 C37 0.0 .
C38 C37 C41 C40 0.0 .
C36 C37 C41 C40 179.2(4) .
C39 N1 C42 C42 91.3(8) 2
C40 N1 C42 C42 -88.9(7) 2

loop_
_platon_squeeze_void_nr
_platon_squeeze_void_average_x
_platon_squeeze_void_average_y
_platon_squeeze_void_average_z
_platon_squeeze_void_volume
_platon_squeeze_void_count_electrons
_platon_squeeze_void_content
1 0.000 0.000 0.000 1968 730 ' '
2 0.500 0.500 0.247 1968 730 ' '
